data_7061839
loop_
_publ_author_name
'Castro, Jes\'us'
'Ferraro, Valentina'
'Bortoluzzi, Marco'

_publ_section_title
;
 Visible-emitting Cu(i) complexes with N-functionalized
 benzotriazole-based ligands
;
_journal_issue 39
_journal_name_full 'New Journal of Chemistry'
_journal_page_first 18938
_journal_page_last 18951
_journal_paper_doi 10.1039/D2NJ03165E
_journal_volume 46
_journal_year 2022
_chemical_formula_moiety 'C11 H10 N6 O2'
_chemical_formula_sum 'C11 H10 N6 O2'
_chemical_formula_weight 258.25
_space_group_crystal_system monoclinic
_space_group_IT_number 14
_space_group_name_Hall '-P 2ybc'
_space_group_name_H-M_alt 'P 1 21/c 1'
_atom_sites_solution_hydrogens geom
_atom_sites_solution_primary dual
_audit_creation_method SHELXL-2018/3
_audit_update_record
;
2021-09-23 deposited with the CCDC.	2022-09-08 downloaded from the CCDC.
;
_cell_angle_alpha 90
_cell_angle_beta 113.323(2)
_cell_angle_gamma 90
_cell_formula_units_Z 8
_cell_length_a 14.3117(9)
_cell_length_b 10.6121(6)
_cell_length_c 15.8829(10)
_cell_measurement_reflns_used 9528
_cell_measurement_temperature 100(2)
_cell_measurement_theta_max 28.29
_cell_measurement_theta_min 2.47
_cell_volume 2215.1(2)
_computing_cell_refinement 'Bruker SAINT'
_computing_data_collection 'Bruker APEX3'
_computing_data_reduction 'Bruker SAINT'
_computing_structure_refinement 'SHELXL-2018/3 (Sheldrick, 2018)'
_computing_structure_solution 'SHELXT 2018/2 (Sheldrick, 2018)'
_diffrn_ambient_temperature 100(2)
_diffrn_measured_fraction_theta_full 0.998
_diffrn_measured_fraction_theta_max 0.998
_diffrn_measurement_device_type 'Bruker D8 Venture Photon II CMOS'
_diffrn_measurement_method '\f and \w scans'
_diffrn_radiation_monochromator 'Incoatec HeliosTM multilayer optics'
_diffrn_radiation_source 'Incoatec high brillance I\muS microsource'
_diffrn_radiation_type MoK\a
_diffrn_radiation_wavelength 0.71073
_diffrn_reflns_av_R_equivalents 0.0388
_diffrn_reflns_av_unetI/netI 0.0179
_diffrn_reflns_Laue_measured_fraction_full 0.998
_diffrn_reflns_Laue_measured_fraction_max 0.998
_diffrn_reflns_limit_h_max 19
_diffrn_reflns_limit_h_min -19
_diffrn_reflns_limit_k_max 14
_diffrn_reflns_limit_k_min -14
_diffrn_reflns_limit_l_max 21
_diffrn_reflns_limit_l_min -21
_diffrn_reflns_number 55418
_diffrn_reflns_point_group_measured_fraction_full 0.998
_diffrn_reflns_point_group_measured_fraction_max 0.998
_diffrn_reflns_theta_full 25.242
_diffrn_reflns_theta_max 28.301
_diffrn_reflns_theta_min 2.467
_exptl_absorpt_coefficient_mu 0.114
_exptl_absorpt_correction_T_max 0.7376
_exptl_absorpt_correction_T_min 0.7145
_exptl_absorpt_correction_type multi-scan
_exptl_absorpt_process_details 'SADABS-2016/2 (Bruker AXS Inc.)'
_exptl_crystal_colour colourless
_exptl_crystal_density_diffrn 1.549
_exptl_crystal_description prism
_exptl_crystal_F_000 1072
_exptl_crystal_size_max 0.255
_exptl_crystal_size_mid 0.155
_exptl_crystal_size_min 0.094
_refine_diff_density_max 0.393
_refine_diff_density_min -0.221
_refine_diff_density_rms 0.049
_refine_ls_extinction_coef 0.0048(11)
_refine_ls_extinction_expression Fc^*^=kFc[1+0.001xFc^2^\l^3^/sin(2\q)]^-1/4^
_refine_ls_extinction_method 'SHELXL-2018/3 (Sheldrick 2018)'
_refine_ls_goodness_of_fit_ref 1.044
_refine_ls_hydrogen_treatment constr
_refine_ls_matrix_type full
_refine_ls_number_parameters 349
_refine_ls_number_reflns 5496
_refine_ls_number_restraints 0
_refine_ls_restrained_S_all 1.044
_refine_ls_R_factor_all 0.0409
_refine_ls_R_factor_gt 0.0348
_refine_ls_shift/su_max 0.000
_refine_ls_shift/su_mean 0.000
_refine_ls_structure_factor_coef Fsqd
_refine_ls_weighting_details 'w=1/[\s^2^(Fo^2^)+(0.0523P)^2^+0.6516P] where P=(Fo^2^+2Fc^2^)/3'
_refine_ls_weighting_scheme calc
_refine_ls_wR_factor_gt 0.0935
_refine_ls_wR_factor_ref 0.0978
_reflns_Friedel_coverage 0.000
_reflns_number_gt 4781
_reflns_number_total 5496
_reflns_threshold_expression 'I > 2\s(I)'
_cod_data_source_file d2nj03165e3.cif
_cod_data_source_block OMe-trz-btz
_cod_depositor_comments 'Adding full bibliography for 7061834--7061843.cif.'
_cod_original_sg_symbol_H-M 'P 21/c'
_cod_database_code 7061839
_shelx_shelxl_version_number 2018/3
_shelx_space_group_comment
;
The symmetry employed for this shelxl refinement is uniquely defined
by the following loop, which should always be used as a source of
symmetry information in preference to the above space-group names.
They are only intended as comments.
;
_shelx_estimated_absorpt_t_min 0.972
_shelx_estimated_absorpt_t_max 0.989

loop_
_space_group_symop_operation_xyz
'x, y, z'
'-x, y+1/2, -z+1/2'
'-x, -y, -z'
'x, -y-1/2, z-1/2'

loop_
_atom_site_label
_atom_site_type_symbol
_atom_site_fract_x
_atom_site_fract_y
_atom_site_fract_z
_atom_site_U_iso_or_equiv
_atom_site_adp_type
_atom_site_occupancy
_atom_site_site_symmetry_order
_atom_site_calc_flag
_atom_site_refinement_flags_posn
_atom_site_refinement_flags_adp
_atom_site_refinement_flags_occupancy
_atom_site_disorder_assembly
_atom_site_disorder_group
N111 N 0.89615(6) 0.59483(8) 0.56993(6) 0.01507(18) Uani 1 1 d . . . . .
C112 C 0.87914(7) 0.65245(9) 0.63620(7) 0.01323(19) Uani 1 1 d . . . . .
N113 N 0.86705(6) 0.60135(8) 0.70823(6) 0.01463(18) Uani 1 1 d . . . . .
C114 C 0.87694(7) 0.47633(9) 0.71094(7) 0.0139(2) Uani 1 1 d . . . . .
N115 N 0.89676(6) 0.40423(8) 0.65106(6) 0.01476(18) Uani 1 1 d . . . . .
C116 C 0.90552(7) 0.46928(10) 0.58291(7) 0.0142(2) Uani 1 1 d . . . . .
O111 O 0.92532(6) 0.40916(7) 0.51902(5) 0.01714(16) Uani 1 1 d . . . . .
C117 C 0.94062(8) 0.27411(10) 0.52920(7) 0.0182(2) Uani 1 1 d . . . . .
H11A H 0.988956 0.254917 0.591645 0.027 Uiso 1 1 calc R U . . .
H11B H 0.967710 0.243483 0.485148 0.027 Uiso 1 1 calc R U . . .
H11C H 0.875531 0.232587 0.517697 0.027 Uiso 1 1 calc R U . . .
O112 O 0.86668(6) 0.41216(7) 0.77855(5) 0.01811(17) Uani 1 1 d . . . . .
C118 C 0.84494(9) 0.48401(11) 0.84633(8) 0.0222(2) Uani 1 1 d . . . . .
H11D H 0.902023 0.540612 0.878770 0.033 Uiso 1 1 calc R U . . .
H11E H 0.835154 0.426247 0.890297 0.033 Uiso 1 1 calc R U . . .
H11F H 0.782941 0.533732 0.815740 0.033 Uiso 1 1 calc R U . . .
N11 N 0.87357(6) 0.78449(8) 0.63318(6) 0.01393(18) Uani 1 1 d . . . . .
N12 N 0.89256(7) 0.85106(8) 0.56644(6) 0.01676(18) Uani 1 1 d . . . . .
N13 N 0.89088(7) 0.96974(8) 0.58302(6) 0.01755(19) Uani 1 1 d . . . . .
C14 C 0.87150(7) 0.98537(9) 0.66143(7) 0.0145(2) Uani 1 1 d . . . . .
C15 C 0.86549(8) 1.09690(10) 0.70655(7) 0.0170(2) Uani 1 1 d . . . . .
H15 H 0.873812 1.177340 0.684187 0.020 Uiso 1 1 calc R U . . .
C16 C 0.84692(8) 1.08392(10) 0.78492(7) 0.0188(2) Uani 1 1 d . . . . .
H16 H 0.843262 1.157071 0.817951 0.023 Uiso 1 1 calc R U . . .
C17 C 0.83323(8) 0.96412(10) 0.81713(7) 0.0181(2) Uani 1 1 d . . . . .
H17 H 0.819614 0.959216 0.870920 0.022 Uiso 1 1 calc R U . . .
C18 C 0.83892(7) 0.85390(10) 0.77318(7) 0.0151(2) Uani 1 1 d . . . . .
H18 H 0.829247 0.773645 0.794992 0.018 Uiso 1 1 calc R U . . .
C19 C 0.85980(7) 0.86724(9) 0.69459(7) 0.01323(19) Uani 1 1 d . . . . .
N211 N 0.59631(6) 0.67719(8) 0.66851(6) 0.01537(18) Uani 1 1 d . . . . .
C212 C 0.61649(7) 0.62064(9) 0.60368(7) 0.01382(19) Uani 1 1 d . . . . .
N213 N 0.63321(6) 0.67270(8) 0.53426(6) 0.01411(17) Uani 1 1 d . . . . .
C214 C 0.62807(7) 0.79819(9) 0.53453(7) 0.01327(19) Uani 1 1 d . . . . .
N215 N 0.60727(6) 0.86962(8) 0.59411(6) 0.01388(17) Uani 1 1 d . . . . .
C216 C 0.59092(7) 0.80342(10) 0.65801(7) 0.0146(2) Uani 1 1 d . . . . .
O211 O 0.56611(6) 0.86276(7) 0.71944(5) 0.01751(16) Uani 1 1 d . . . . .
C217 C 0.55405(8) 0.99862(10) 0.71021(7) 0.0184(2) Uani 1 1 d . . . . .
H21A H 0.620477 1.037883 0.724021 0.028 Uiso 1 1 calc R U . . .
H21B H 0.525565 1.030054 0.753068 0.028 Uiso 1 1 calc R U . . .
H21C H 0.507965 1.019596 0.647334 0.028 Uiso 1 1 calc R U . . .
O212 O 0.64466(6) 0.86306(7) 0.47049(5) 0.01604(16) Uani 1 1 d . . . . .
C218 C 0.65868(9) 0.79122(10) 0.39879(7) 0.0201(2) Uani 1 1 d . . . . .
H21D H 0.722511 0.743742 0.424941 0.030 Uiso 1 1 calc R U . . .
H21E H 0.661285 0.848776 0.351516 0.030 Uiso 1 1 calc R U . . .
H21F H 0.601734 0.732545 0.371420 0.030 Uiso 1 1 calc R U . . .
N21 N 0.62099(6) 0.48826(8) 0.60540(6) 0.01512(18) Uani 1 1 d . . . . .
N22 N 0.60666(7) 0.42149(9) 0.67466(6) 0.01925(19) Uani 1 1 d . . . . .
N23 N 0.61297(7) 0.30299(9) 0.66029(7) 0.0206(2) Uani 1 1 d . . . . .
C24 C 0.63132(8) 0.28747(10) 0.58126(7) 0.0167(2) Uani 1 1 d . . . . .
C25 C 0.64231(8) 0.17590(10) 0.53895(8) 0.0187(2) Uani 1 1 d . . . . .
H25 H 0.638167 0.095544 0.563609 0.022 Uiso 1 1 calc R U . . .
C26 C 0.65942(8) 0.18825(10) 0.45980(8) 0.0189(2) Uani 1 1 d . . . . .
H26 H 0.667678 0.114772 0.429267 0.023 Uiso 1 1 calc R U . . .
C27 C 0.66493(8) 0.30798(10) 0.42324(7) 0.0187(2) Uani 1 1 d . . . . .
H27 H 0.676673 0.312638 0.368493 0.022 Uiso 1 1 calc R U . . .
C28 C 0.65380(8) 0.41893(10) 0.46435(7) 0.0163(2) Uani 1 1 d . . . . .
H28 H 0.657621 0.499215 0.439443 0.020 Uiso 1 1 calc R U . . .
C29 C 0.63660(7) 0.40572(9) 0.54476(7) 0.0147(2) Uani 1 1 d . . . . .

loop_
_atom_site_aniso_label
_atom_site_aniso_U_11
_atom_site_aniso_U_22
_atom_site_aniso_U_33
_atom_site_aniso_U_23
_atom_site_aniso_U_13
_atom_site_aniso_U_12
N111 0.0166(4) 0.0140(4) 0.0156(4) 0.0002(3) 0.0074(3) 0.0002(3)
C112 0.0106(4) 0.0132(5) 0.0148(4) 0.0003(3) 0.0039(3) 0.0003(3)
N113 0.0160(4) 0.0127(4) 0.0159(4) 0.0012(3) 0.0071(3) 0.0013(3)
C114 0.0123(4) 0.0137(5) 0.0152(5) 0.0010(3) 0.0048(4) 0.0005(3)
N115 0.0151(4) 0.0132(4) 0.0161(4) 0.0003(3) 0.0063(3) 0.0004(3)
C116 0.0125(4) 0.0148(5) 0.0148(5) -0.0014(3) 0.0048(4) -0.0010(3)
O111 0.0236(4) 0.0131(3) 0.0178(4) -0.0016(3) 0.0116(3) 0.0003(3)
C117 0.0219(5) 0.0129(5) 0.0212(5) -0.0027(4) 0.0102(4) 0.0005(4)
O112 0.0265(4) 0.0137(3) 0.0182(4) 0.0025(3) 0.0132(3) 0.0021(3)
C118 0.0336(6) 0.0196(5) 0.0199(5) 0.0024(4) 0.0176(5) 0.0036(4)
N11 0.0159(4) 0.0129(4) 0.0144(4) 0.0016(3) 0.0075(3) 0.0006(3)
N12 0.0205(4) 0.0139(4) 0.0185(4) 0.0029(3) 0.0105(4) 0.0004(3)
N13 0.0195(4) 0.0144(4) 0.0202(4) 0.0015(3) 0.0094(4) 0.0011(3)
C14 0.0127(4) 0.0142(5) 0.0160(5) 0.0013(4) 0.0049(4) 0.0009(3)
C15 0.0167(5) 0.0132(5) 0.0199(5) 0.0000(4) 0.0057(4) 0.0005(4)
C16 0.0202(5) 0.0157(5) 0.0196(5) -0.0034(4) 0.0069(4) 0.0004(4)
C17 0.0193(5) 0.0197(5) 0.0157(5) -0.0011(4) 0.0073(4) 0.0002(4)
C18 0.0145(4) 0.0158(5) 0.0146(5) 0.0009(4) 0.0054(4) -0.0004(4)
C19 0.0110(4) 0.0126(4) 0.0147(4) -0.0005(3) 0.0036(4) 0.0009(3)
N211 0.0174(4) 0.0148(4) 0.0147(4) 0.0017(3) 0.0071(3) 0.0008(3)
C212 0.0116(4) 0.0144(5) 0.0145(4) 0.0018(3) 0.0041(4) -0.0002(3)
N213 0.0150(4) 0.0138(4) 0.0138(4) 0.0004(3) 0.0059(3) -0.0002(3)
C214 0.0114(4) 0.0144(5) 0.0127(4) 0.0014(3) 0.0033(3) -0.0004(3)
N215 0.0147(4) 0.0138(4) 0.0130(4) 0.0002(3) 0.0053(3) -0.0002(3)
C216 0.0137(4) 0.0164(5) 0.0128(4) 0.0009(3) 0.0044(4) 0.0006(4)
O211 0.0245(4) 0.0156(4) 0.0154(3) 0.0012(3) 0.0111(3) 0.0021(3)
C217 0.0245(5) 0.0143(5) 0.0177(5) -0.0003(4) 0.0098(4) 0.0027(4)
O212 0.0230(4) 0.0141(3) 0.0139(3) 0.0005(3) 0.0103(3) -0.0007(3)
C218 0.0299(6) 0.0194(5) 0.0155(5) -0.0010(4) 0.0139(4) -0.0011(4)
N21 0.0172(4) 0.0134(4) 0.0162(4) 0.0024(3) 0.0081(3) -0.0001(3)
N22 0.0236(5) 0.0157(4) 0.0218(5) 0.0056(3) 0.0126(4) 0.0005(3)
N23 0.0237(5) 0.0150(4) 0.0261(5) 0.0033(3) 0.0133(4) 0.0009(3)
C24 0.0135(4) 0.0151(5) 0.0209(5) 0.0031(4) 0.0061(4) 0.0000(4)
C25 0.0154(5) 0.0132(5) 0.0261(5) 0.0024(4) 0.0066(4) -0.0003(4)
C26 0.0168(5) 0.0145(5) 0.0240(5) -0.0017(4) 0.0065(4) 0.0009(4)
C27 0.0190(5) 0.0175(5) 0.0196(5) -0.0001(4) 0.0075(4) 0.0005(4)
C28 0.0160(5) 0.0148(5) 0.0177(5) 0.0014(4) 0.0062(4) -0.0001(4)
C29 0.0113(4) 0.0131(4) 0.0182(5) 0.0007(4) 0.0043(4) 0.0003(3)

loop_
_atom_type_symbol
_atom_type_description
_atom_type_scat_dispersion_real
_atom_type_scat_dispersion_imag
_atom_type_scat_source
C C 0.0033 0.0016 'International Tables Vol C Tables 4.2.6.8 and 6.1.1.4'
H H 0.0000 0.0000 'International Tables Vol C Tables 4.2.6.8 and 6.1.1.4'
N N 0.0061 0.0033 'International Tables Vol C Tables 4.2.6.8 and 6.1.1.4'
O O 0.0106 0.0060 'International Tables Vol C Tables 4.2.6.8 and 6.1.1.4'

loop_
_geom_angle_atom_site_label_1
_geom_angle_atom_site_label_2
_geom_angle_atom_site_label_3
_geom_angle
_geom_angle_site_symmetry_1
_geom_angle_site_symmetry_3
_geom_angle_publ_flag
C112 N111 C116 112.01(9) . . ?
N111 C112 N113 128.39(9) . . ?
N111 C112 N11 117.45(9) . . ?
N113 C112 N11 114.15(9) . . ?
C114 N113 C112 112.53(9) . . ?
O112 C114 N113 119.50(9) . . ?
O112 C114 N115 113.87(9) . . ?
N113 C114 N115 126.64(9) . . ?
C116 N115 C114 113.39(9) . . ?
O111 C116 N115 119.48(9) . . ?
O111 C116 N111 113.52(9) . . ?
N115 C116 N111 127.00(9) . . ?
C116 O111 C117 117.45(8) . . ?
C114 O112 C118 117.10(8) . . ?
C19 N11 N12 109.95(8) . . ?
C19 N11 C112 129.19(9) . . ?
N12 N11 C112 120.59(8) . . ?
N13 N12 N11 108.44(8) . . ?
N12 N13 C14 109.06(8) . . ?
N13 C14 C19 109.12(9) . . ?
N13 C14 C15 129.26(10) . . ?
C19 C14 C15 121.60(10) . . ?
C16 C15 C14 116.70(10) . . ?
C15 C16 C17 121.39(10) . . ?
C18 C17 C16 122.33(10) . . ?
C17 C18 C19 116.16(9) . . ?
N11 C19 C14 103.43(8) . . ?
N11 C19 C18 134.77(9) . . ?
C14 C19 C18 121.80(9) . . ?
C212 N211 C216 112.03(9) . . ?
N211 C212 N213 128.46(10) . . ?
N211 C212 N21 117.51(9) . . ?
N213 C212 N21 114.03(9) . . ?
C214 N213 C212 112.45(9) . . ?
O212 C214 N213 119.29(9) . . ?
O212 C214 N215 114.03(9) . . ?
N213 C214 N215 126.68(9) . . ?
C216 N215 C214 113.41(9) . . ?
O211 C216 N215 119.44(9) . . ?
O211 C216 N211 113.63(9) . . ?
N215 C216 N211 126.92(9) . . ?
C216 O211 C217 117.02(8) . . ?
C214 O212 C218 116.91(8) . . ?
C29 N21 N22 110.07(8) . . ?
C29 N21 C212 129.61(9) . . ?
N22 N21 C212 120.31(8) . . ?
N23 N22 N21 108.35(8) . . ?
N22 N23 C24 109.11(9) . . ?
N23 C24 C29 109.20(9) . . ?
N23 C24 C25 129.09(10) . . ?
C29 C24 C25 121.70(10) . . ?
C26 C25 C24 116.83(10) . . ?
C25 C26 C27 121.29(10) . . ?
C28 C27 C26 122.36(10) . . ?
C27 C28 C29 116.06(10) . . ?
N21 C29 C24 103.27(9) . . ?
N21 C29 C28 134.96(9) . . ?
C24 C29 C28 121.77(10) . . ?

loop_
_geom_bond_atom_site_label_1
_geom_bond_atom_site_label_2
_geom_bond_distance
_geom_bond_site_symmetry_2
_geom_bond_publ_flag
N111 C112 1.3205(13) . ?
N111 C116 1.3467(13) . ?
C112 N113 1.3377(13) . ?
C112 N11 1.4032(13) . ?
N113 C114 1.3332(13) . ?
C114 O112 1.3277(12) . ?
C114 N115 1.3357(13) . ?
N115 C116 1.3310(13) . ?
C116 O111 1.3208(12) . ?
O111 C117 1.4492(12) . ?
O112 C118 1.4501(12) . ?
N11 C19 1.3833(12) . ?
N11 N12 1.3874(11) . ?
N12 N13 1.2888(13) . ?
N13 C14 1.3887(13) . ?
C14 C19 1.3954(14) . ?
C14 C15 1.4037(14) . ?
C15 C16 1.3788(15) . ?
C16 C17 1.4127(15) . ?
C17 C18 1.3809(14) . ?
C18 C19 1.4010(14) . ?
N211 C212 1.3188(13) . ?
N211 C216 1.3483(13) . ?
C212 N213 1.3369(13) . ?
C212 N21 1.4061(13) . ?
N213 C214 1.3339(13) . ?
C214 O212 1.3252(12) . ?
C214 N215 1.3347(13) . ?
N215 C216 1.3292(13) . ?
C216 O211 1.3223(12) . ?
O211 C217 1.4526(12) . ?
O212 C218 1.4489(12) . ?
N21 C29 1.3839(13) . ?
N21 N22 1.3902(12) . ?
N22 N23 1.2876(13) . ?
N23 C24 1.3902(14) . ?
C24 C29 1.3968(14) . ?
C24 C25 1.4007(15) . ?
C25 C26 1.3789(16) . ?
C26 C27 1.4121(15) . ?
C27 C28 1.3857(14) . ?
C28 C29 1.4002(14) . ?
